data_4512405
loop_
_publ_author_name
'Qin, Ling'
'Jia, Hai-Lang'
'Guo, Zi-Jian'
'Zheng, He-Gen'

_publ_section_title
;
 Molecular Tectonics of Four-Connected Network Topologies by Regulating
 the Ratios of Tetrahedral and Square-Planar Building Units
;
_journal_issue 12
_journal_name_full 'Crystal Growth &amp; Design'
_journal_page_first 6607
_journal_paper_doi 10.1021/cg501508e
_journal_volume 14
_journal_year 2014
_chemical_formula_moiety 'C52 H41 Cd N4 O5'
_chemical_formula_sum 'C52 H41 Cd N4 O5'
_chemical_formula_weight 914.29
_chemical_name_systematic
; 
 ? 
;
_space_group_IT_number 14
_symmetry_cell_setting monoclinic
_symmetry_space_group_name_Hall '-P 2ybc'
_symmetry_space_group_name_H-M 'P 1 21/c 1'
_atom_sites_solution_hydrogens geom
_atom_sites_solution_primary direct
_atom_sites_solution_secondary difmap
_audit_creation_method SHELXL-97
_cell_angle_alpha 90.00
_cell_angle_beta 96.8210(10)
_cell_angle_gamma 90.00
_cell_formula_units_Z 4
_cell_length_a 8.8305(6)
_cell_length_b 19.9787(15)
_cell_length_c 25.7425(19)
_cell_measurement_reflns_used 5705
_cell_measurement_temperature 296(2)
_cell_measurement_theta_max 22.439
_cell_measurement_theta_min 2.182
_cell_volume 4509.4(6)
_computing_cell_refinement 'Bruker SMART'
_computing_data_collection 'Bruker SMART'
_computing_data_reduction 'Bruker SAINT'
_computing_molecular_graphics 'Bruker SHELXTL'
_computing_publication_material 'Bruker SHELXTL'
_computing_structure_refinement 'SHELXL-97 (Sheldrick, 1997)'
_computing_structure_solution 'SHELXS-97 (Sheldrick, 1990)'
_diffrn_ambient_temperature 296(2)
_diffrn_measured_fraction_theta_full 1.000
_diffrn_measured_fraction_theta_max 1.000
_diffrn_measurement_device_type 'CCD area detector'
_diffrn_measurement_method 'phi and omega scans'
_diffrn_radiation_monochromator graphite
_diffrn_radiation_source 'fine-focus sealed tube'
_diffrn_radiation_type MoK\a
_diffrn_radiation_wavelength 0.71073
_diffrn_reflns_av_R_equivalents 0.0742
_diffrn_reflns_av_sigmaI/netI 0.0684
_diffrn_reflns_limit_h_max 10
_diffrn_reflns_limit_h_min -10
_diffrn_reflns_limit_k_max 23
_diffrn_reflns_limit_k_min -23
_diffrn_reflns_limit_l_max 24
_diffrn_reflns_limit_l_min -30
_diffrn_reflns_number 25124
_diffrn_reflns_theta_full 25.00
_diffrn_reflns_theta_max 25.00
_diffrn_reflns_theta_min 1.29
_exptl_absorpt_coefficient_mu 0.536
_exptl_absorpt_correction_T_max 0.9003
_exptl_absorpt_correction_T_min 0.8557
_exptl_absorpt_correction_type multi-scan
_exptl_absorpt_process_details sadabs
_exptl_crystal_colour yellow
_exptl_crystal_density_diffrn 1.347
_exptl_crystal_density_method 'not measured'
_exptl_crystal_F_000 1876
_exptl_crystal_size_max 0.30
_exptl_crystal_size_mid 0.24
_exptl_crystal_size_min 0.20
_refine_diff_density_max 0.780
_refine_diff_density_min -0.605
_refine_diff_density_rms 0.058
_refine_ls_extinction_method none
_refine_ls_goodness_of_fit_ref 1.029
_refine_ls_hydrogen_treatment constr
_refine_ls_matrix_type full
_refine_ls_number_parameters 553
_refine_ls_number_reflns 7948
_refine_ls_number_restraints 1
_refine_ls_restrained_S_all 1.034
_refine_ls_R_factor_all 0.0631
_refine_ls_R_factor_gt 0.0431
_refine_ls_shift/su_max 0.000
_refine_ls_shift/su_mean 0.000
_refine_ls_structure_factor_coef Fsqd
_refine_ls_weighting_details 'calc w=1/[\s^2^(Fo^2^)+(0.0451P)^2^+0.0000P] where P=(Fo^2^+2Fc^2^)/3'
_refine_ls_weighting_scheme calc
_refine_ls_wR_factor_gt 0.1072
_refine_ls_wR_factor_ref 0.1121
_reflns_number_gt 5471
_reflns_number_total 7948
_reflns_threshold_expression >2sigma(I)
_cod_data_source_file cg501508e_si_002.cif
_cod_data_source_block 2
_cod_depositor_comments
;
The following automatic conversions were performed:

'_symmetry_cell_setting' value 'Monoclinic' changed to 'monoclinic'
according to
/home/saulius/struct/COD-crude-data--automatic-downloads/rss-feeds/ACS/lib/dictionaries/cif_core.dic
dictionary named 'cif_core.dic' version 2.4.2 from 2011-04-26.

Automatic conversion script
Id: cif_fix_values 2935 2014-11-11 08:27:57Z andrius 

 Adding full bibliography for 4512404--4512406.cif.

The following automatic conversions were performed:

'_refine_ls_hydrogen_treatment' value 'constra' was replaced with the
value 'constr' as specified in the replacement file
'src/cod-tools/trunk/data/replacement-values/replacement_values.lst'.

Automatic conversion script
Id: cif_fix_values 5376 2017-05-30 11:51:03Z andrius 
;
_cod_original_sg_symbol_Hall ' -P 2ybc '
_cod_original_sg_symbol_H-M 'P2(1)/c  '
_cod_database_code 4512405

loop_
_symmetry_equiv_pos_as_xyz
'x, y, z'
'-x, y+1/2, -z+1/2'
'-x, -y, -z'
'x, -y-1/2, z-1/2'

loop_
_atom_site_label
_atom_site_type_symbol
_atom_site_fract_x
_atom_site_fract_y
_atom_site_fract_z
_atom_site_U_iso_or_equiv
_atom_site_adp_type
_atom_site_occupancy
_atom_site_symmetry_multiplicity
_atom_site_calc_flag
_atom_site_refinement_flags
C1 C 0.3872(5) 0.0131(2) 0.56744(14) 0.0662(12) Uani 1 1 d .
H1 H 0.3815 -0.0152 0.5386 0.079 Uiso 1 1 calc R
C2 C 0.4333(5) -0.0137(2) 0.61618(14) 0.0657(12) Uani 1 1 d .
H2 H 0.4599 -0.0586 0.6193 0.079 Uiso 1 1 calc R
C3 C 0.4401(4) 0.02574(19) 0.66004(13) 0.0545(10) Uani 1 1 d .
C4 C 0.4016(5) 0.0927(2) 0.65203(15) 0.0780(14) Uani 1 1 d .
H4 H 0.4043 0.1217 0.6804 0.094 Uiso 1 1 calc R
C5 C 0.3602(6) 0.1156(2) 0.60279(16) 0.0811(15) Uani 1 1 d .
H5 H 0.3367 0.1608 0.5986 0.097 Uiso 1 1 calc R
C6 C 0.4848(4) -0.00128(19) 0.71358(13) 0.0511(9) Uani 1 1 d .
C7 C 0.4560(4) -0.0674(2) 0.72500(14) 0.0601(11) Uani 1 1 d .
H7 H 0.4119 -0.0955 0.6986 0.072 Uiso 1 1 calc R
C8 C 0.4916(4) -0.0925(2) 0.77469(14) 0.0595(10) Uani 1 1 d .
H8 H 0.4730 -0.1373 0.7814 0.071 Uiso 1 1 calc R
C9 C 0.5551(4) -0.0513(2) 0.81477(13) 0.0531(10) Uani 1 1 d .
C10 C 0.5849(4) 0.0146(2) 0.80372(14) 0.0582(10) Uani 1 1 d .
H10 H 0.6291 0.0426 0.8301 0.070 Uiso 1 1 calc R
C11 C 0.5495(4) 0.0392(2) 0.75368(14) 0.0573(10) Uani 1 1 d .
H11 H 0.5696 0.0838 0.7468 0.069 Uiso 1 1 calc R
C12 C 0.4686(4) -0.1209(2) 0.88302(13) 0.0561(10) Uani 1 1 d .
C13 C 0.3181(5) -0.1019(2) 0.87699(16) 0.0646(11) Uani 1 1 d .
H13 H 0.2894 -0.0613 0.8610 0.078 Uiso 1 1 calc R
C14 C 0.2095(5) -0.1429(2) 0.89461(16) 0.0657(11) Uani 1 1 d .
H14 H 0.1076 -0.1301 0.8896 0.079 Uiso 1 1 calc R
C15 C 0.2490(4) -0.20297(19) 0.91963(14) 0.0541(10) Uani 1 1 d .
C16 C 0.3989(5) -0.2215(2) 0.92414(15) 0.0719(12) Uani 1 1 d .
H16 H 0.4274 -0.2623 0.9396 0.086 Uiso 1 1 calc R
C17 C 0.5100(5) -0.1813(2) 0.90636(16) 0.0733(13) Uani 1 1 d .
H17 H 0.6114 -0.1950 0.9101 0.088 Uiso 1 1 calc R
C18 C 0.1314(5) -0.2440(2) 0.94129(13) 0.0540(10) Uani 1 1 d .
C19 C 0.0060(5) -0.2143(2) 0.95954(14) 0.0601(11) Uani 1 1 d .
H19 H -0.0058 -0.1680 0.9580 0.072 Uiso 1 1 calc R
C20 C -0.1008(4) -0.2532(2) 0.97990(13) 0.0574(10) Uani 1 1 d .
H20 H -0.1837 -0.2321 0.9920 0.069 Uiso 1 1 calc R
C21 C 0.0297(5) -0.3483(2) 0.96547(15) 0.0676(12) Uani 1 1 d .
H21 H 0.0384 -0.3946 0.9673 0.081 Uiso 1 1 calc R
C22 C 0.1421(5) -0.3125(2) 0.94469(15) 0.0655(11) Uani 1 1 d .
H22 H 0.2244 -0.3347 0.9331 0.079 Uiso 1 1 calc R
C23 C 0.7002(4) -0.0542(2) 0.90348(13) 0.0561(10) Uani 1 1 d .
C24 C 0.6793(5) -0.0505(3) 0.95553(16) 0.0976(18) Uani 1 1 d .
H24 H 0.5853 -0.0619 0.9658 0.117 Uiso 1 1 calc R
C25 C 0.7961(5) -0.0299(3) 0.99281(15) 0.0946(18) Uani 1 1 d .
H25 H 0.7788 -0.0288 1.0277 0.114 Uiso 1 1 calc R
C26 C 0.9374(4) -0.01091(19) 0.97995(14) 0.0554(10) Uani 1 1 d .
C27 C 0.9540(4) -0.01321(18) 0.92698(13) 0.0516(9) Uani 1 1 d .
H27 H 1.0459 0.0004 0.9161 0.062 Uiso 1 1 calc R
C28 C 0.8387(4) -0.03496(18) 0.88997(13) 0.0506(9) Uani 1 1 d .
H28 H 0.8557 -0.0366 0.8550 0.061 Uiso 1 1 calc R
C29 C 0.5055(5) 0.1979(2) 0.45234(13) 0.0538(10) Uani 1 1 d .
C30 C 0.6331(4) 0.23572(19) 0.43348(13) 0.0531(10) Uani 1 1 d .
C31 C 0.6323(5) 0.3048(2) 0.43077(14) 0.0608(11) Uani 1 1 d .
H31 H 0.5529 0.3284 0.4430 0.073 Uiso 1 1 calc R
C32 C 0.7466(5) 0.3395(2) 0.41032(15) 0.0629(11) Uani 1 1 d .
H32 H 0.7418 0.3860 0.4086 0.076 Uiso 1 1 calc R
C33 C 0.8685(4) 0.30657(19) 0.39224(13) 0.0555(10) Uani 1 1 d .
C34 C 0.8751(5) 0.2367(2) 0.39714(15) 0.0641(11) Uani 1 1 d .
H34 H 0.9576 0.2133 0.3869 0.077 Uiso 1 1 calc R
C35 C 0.7594(5) 0.2027(2) 0.41714(14) 0.0634(11) Uani 1 1 d .
H35 H 0.7652 0.1563 0.4199 0.076 Uiso 1 1 calc R
C36 C 0.9864(5) 0.34299(19) 0.36746(14) 0.0580(10) Uani 1 1 d .
C37 C 1.1379(5) 0.3450(2) 0.38874(17) 0.0807(14) Uani 1 1 d .
H37 H 1.1686 0.3220 0.4196 0.097 Uiso 1 1 calc R
C38 C 1.2432(5) 0.3804(2) 0.36486(19) 0.0881(16) Uani 1 1 d .
H38 H 1.3439 0.3824 0.3802 0.106 Uiso 1 1 calc R
C39 C 1.2006(5) 0.4134(2) 0.31808(17) 0.0759(13) Uani 1 1 d .
H39 H 1.2733 0.4370 0.3022 0.091 Uiso 1 1 calc R
C40 C 1.0516(5) 0.4117(2) 0.29479(15) 0.0571(10) Uani 1 1 d .
C41 C 0.9460(5) 0.37682(18) 0.32044(15) 0.0576(10) Uani 1 1 d .
H41 H 0.8446 0.3760 0.3057 0.069 Uiso 1 1 calc R
C42 C 1.0060(4) 0.4450(2) 0.24377(14) 0.0559(10) Uani 1 1 d .
C43 C 1.0671(5) 0.5049(2) 0.23170(16) 0.0792(14) Uani 1 1 d .
H43 H 1.1411 0.5245 0.2556 0.095 Uiso 1 1 calc R
C44 C 1.0223(5) 0.5372(2) 0.18482(17) 0.0806(14) Uani 1 1 d .
H44 H 1.0654 0.5783 0.1780 0.097 Uiso 1 1 calc R
C45 C 0.9143(5) 0.5091(2) 0.14814(15) 0.0583(10) Uani 1 1 d .
C46 C 0.8551(5) 0.4479(2) 0.15920(15) 0.0680(11) Uani 1 1 d .
H46 H 0.7843 0.4274 0.1346 0.082 Uiso 1 1 calc R
C47 C 0.8996(5) 0.4160(2) 0.20669(15) 0.0686(12) Uani 1 1 d .
H47 H 0.8573 0.3748 0.2136 0.082 Uiso 1 1 calc R
C48 C 0.8572(5) 0.5464(2) 0.09901(15) 0.0623(11) Uani 1 1 d .
C49 C 0.1344(12) 0.2601(7) 0.6876(5) 0.291(7) Uani 1 1 d .
H49A H 0.1436 0.3001 0.6675 0.437 Uiso 1 1 d R
H49B H 0.0285 0.2488 0.6870 0.437 Uiso 1 1 d R
H49C H 0.1869 0.2241 0.6727 0.437 Uiso 1 1 d R
C50 C 0.115(2) 0.3079(7) 0.7763(7) 0.513(19) Uani 1 1 d .
H50A H 0.1063 0.3542 0.7666 0.769 Uiso 1 1 d R
H50B H 0.1696 0.3041 0.8107 0.769 Uiso 1 1 d R
H50C H 0.0150 0.2890 0.7762 0.769 Uiso 1 1 d R
C51 C 0.3480(19) 0.2509(9) 0.7580(8) 0.297(16) Uani 1 1 d D
Cd1 Cd 0.27435(3) 0.120887(13) 0.479253(9) 0.05258(12) Uani 1 1 d .
N1 N 0.5825(3) -0.07782(17) 0.86631(11) 0.0620(9) Uani 1 1 d .
N2 N 0.3508(4) 0.07679(16) 0.55950(11) 0.0617(9) Uani 1 1 d .
N3 N -0.0913(4) -0.31943(16) 0.98317(11) 0.0561(8) Uani 1 1 d .
N4 N 0.2124(18) 0.2698(4) 0.7421(4) 0.220(5) Uani 1 1 d D
O1 O 0.3913(3) 0.22798(14) 0.46359(11) 0.0721(8) Uani 1 1 d .
O2 O 0.5173(4) 0.13634(15) 0.45681(12) 0.0836(9) Uani 1 1 d .
O3 O 0.7855(4) 0.51613(15) 0.06194(11) 0.0808(9) Uani 1 1 d .
O4 O 0.8789(4) 0.60749(16) 0.09820(12) 0.0921(11) Uani 1 1 d .
O5 O 0.3975(18) 0.2317(6) 0.7223(6) 0.374(11) Uani 1 1 d .
C52 C 0.4110(12) 0.2630(5) 0.8100(5) 0.297 Uani 1 1 d .
H52D H 0.5176 0.2520 0.8139 0.446 Uiso 1 1 d R
H52E H 0.3598 0.2358 0.8333 0.446 Uiso 1 1 d R
H52F H 0.3986 0.3094 0.8182 0.446 Uiso 1 1 d R

loop_
_atom_site_aniso_label
_atom_site_aniso_U_11
_atom_site_aniso_U_22
_atom_site_aniso_U_33
_atom_site_aniso_U_23
_atom_site_aniso_U_13
_atom_site_aniso_U_12
C1 0.096(3) 0.064(3) 0.038(2) -0.0030(19) 0.003(2) 0.025(2)
C2 0.098(3) 0.055(3) 0.044(2) 0.0034(19) 0.007(2) 0.025(2)
C3 0.067(3) 0.057(3) 0.038(2) 0.0040(18) 0.0009(19) 0.009(2)
C4 0.125(4) 0.060(3) 0.044(2) -0.005(2) -0.011(3) 0.024(3)
C5 0.132(4) 0.053(3) 0.052(3) -0.005(2) -0.016(3) 0.021(3)
C6 0.055(2) 0.060(3) 0.037(2) 0.0037(18) -0.0002(18) 0.0064(19)
C7 0.076(3) 0.061(3) 0.040(2) -0.0037(18) -0.008(2) -0.001(2)
C8 0.073(3) 0.058(2) 0.044(2) 0.0070(19) -0.006(2) -0.010(2)
C9 0.052(2) 0.067(3) 0.039(2) 0.0100(18) 0.0002(18) -0.011(2)
C10 0.060(3) 0.072(3) 0.041(2) -0.0007(19) -0.0026(19) -0.012(2)
C11 0.064(3) 0.059(2) 0.046(2) 0.0040(19) -0.004(2) -0.006(2)
C12 0.056(3) 0.074(3) 0.035(2) 0.0098(19) -0.0054(18) -0.016(2)
C13 0.066(3) 0.061(3) 0.066(3) 0.019(2) 0.006(2) -0.010(2)
C14 0.057(3) 0.069(3) 0.070(3) 0.010(2) 0.003(2) -0.002(2)
C15 0.059(3) 0.059(3) 0.044(2) 0.0047(18) 0.0024(19) -0.010(2)
C16 0.068(3) 0.079(3) 0.068(3) 0.033(2) 0.005(2) 0.000(2)
C17 0.050(2) 0.099(4) 0.070(3) 0.036(3) 0.002(2) -0.001(2)
C18 0.065(3) 0.059(3) 0.038(2) 0.0037(18) 0.0035(19) -0.012(2)
C19 0.074(3) 0.051(2) 0.057(2) 0.0034(19) 0.012(2) -0.010(2)
C20 0.066(3) 0.058(3) 0.049(2) -0.0013(19) 0.010(2) -0.008(2)
C21 0.089(3) 0.052(3) 0.062(3) 0.000(2) 0.007(3) -0.011(2)
C22 0.073(3) 0.062(3) 0.064(3) -0.001(2) 0.019(2) -0.006(2)
C23 0.053(2) 0.076(3) 0.036(2) 0.0094(18) -0.0076(18) -0.017(2)
C24 0.066(3) 0.180(6) 0.045(3) -0.002(3) 0.001(2) -0.055(3)
C25 0.077(3) 0.171(5) 0.036(2) -0.007(3) 0.007(2) -0.052(3)
C26 0.056(2) 0.066(3) 0.042(2) 0.0017(18) -0.0016(18) -0.011(2)
C27 0.047(2) 0.061(2) 0.046(2) 0.0030(18) 0.0022(19) -0.0084(19)
C28 0.056(2) 0.060(2) 0.035(2) 0.0044(17) 0.0008(18) -0.0053(19)
C29 0.071(3) 0.053(3) 0.036(2) 0.0042(17) -0.001(2) 0.007(2)
C30 0.067(3) 0.053(2) 0.038(2) 0.0056(17) -0.0004(19) 0.016(2)
C31 0.068(3) 0.060(3) 0.054(2) 0.006(2) 0.009(2) 0.021(2)
C32 0.075(3) 0.050(2) 0.066(3) 0.014(2) 0.014(2) 0.014(2)
C33 0.063(3) 0.059(3) 0.043(2) 0.0139(18) 0.0031(19) 0.015(2)
C34 0.073(3) 0.062(3) 0.058(2) 0.011(2) 0.011(2) 0.023(2)
C35 0.085(3) 0.051(2) 0.054(2) 0.0068(19) 0.008(2) 0.012(2)
C36 0.067(3) 0.058(3) 0.048(2) 0.0102(19) 0.003(2) 0.014(2)
C37 0.077(3) 0.096(4) 0.066(3) 0.031(3) -0.005(3) 0.013(3)
C38 0.058(3) 0.118(4) 0.084(3) 0.037(3) -0.009(3) 0.010(3)
C39 0.063(3) 0.088(3) 0.077(3) 0.019(3) 0.011(3) 0.007(2)
C40 0.055(3) 0.064(3) 0.052(2) 0.009(2) 0.005(2) 0.010(2)
C41 0.057(2) 0.062(3) 0.053(2) 0.011(2) 0.003(2) 0.012(2)
C42 0.059(3) 0.060(3) 0.048(2) 0.0090(19) 0.003(2) 0.000(2)
C43 0.087(3) 0.085(3) 0.061(3) 0.019(2) -0.014(2) -0.024(3)
C44 0.091(3) 0.077(3) 0.070(3) 0.024(2) -0.006(3) -0.024(3)
C45 0.067(3) 0.060(3) 0.048(2) 0.0079(19) 0.005(2) -0.006(2)
C46 0.085(3) 0.064(3) 0.053(2) 0.002(2) -0.003(2) -0.006(2)
C47 0.088(3) 0.059(3) 0.058(3) 0.013(2) 0.004(2) -0.005(2)
C48 0.068(3) 0.072(3) 0.046(2) 0.010(2) 0.003(2) -0.011(2)
C49 0.187(10) 0.48(2) 0.198(11) 0.104(13) -0.024(9) 0.011(11)
C50 0.90(5) 0.249(16) 0.50(3) -0.082(16) 0.54(3) -0.01(2)
C51 0.237(15) 0.27(2) 0.34(2) 0.21(2) -0.158(18) -0.161(15)
Cd1 0.0732(2) 0.04810(18) 0.03567(16) -0.00104(12) 0.00346(13) 0.01211(15)
N1 0.061(2) 0.085(2) 0.0366(17) 0.0143(16) -0.0096(16) -0.0254(19)
N2 0.091(3) 0.050(2) 0.0416(18) 0.0009(15) -0.0004(17) 0.0177(18)
N3 0.075(2) 0.052(2) 0.0420(18) -0.0005(15) 0.0087(17) -0.0113(18)
N4 0.406(16) 0.099(5) 0.168(8) -0.004(5) 0.089(11) -0.049(8)
O1 0.0699(19) 0.0643(19) 0.085(2) -0.0017(15) 0.0203(16) 0.0082(16)
O2 0.098(2) 0.055(2) 0.103(2) 0.0073(16) 0.037(2) 0.0100(16)
O3 0.116(3) 0.070(2) 0.0520(17) 0.0067(15) -0.0076(17) -0.0010(18)
O4 0.131(3) 0.070(2) 0.067(2) 0.0236(16) -0.0218(19) -0.026(2)
O5 0.49(2) 0.172(8) 0.51(2) -0.107(11) 0.256(17) -0.072(9)
C52 0.237 0.267 0.342 0.211 -0.158 -0.161

loop_
_atom_type_symbol
_atom_type_description
_atom_type_scat_dispersion_real
_atom_type_scat_dispersion_imag
_atom_type_scat_source
C C 0.0033 0.0016 'International Tables Vol C Tables 4.2.6.8 and 6.1.1.4'
H H 0.0000 0.0000 'International Tables Vol C Tables 4.2.6.8 and 6.1.1.4'
N N 0.0061 0.0033 'International Tables Vol C Tables 4.2.6.8 and 6.1.1.4'
O O 0.0106 0.0060 'International Tables Vol C Tables 4.2.6.8 and 6.1.1.4'
Cd Cd -0.8075 1.2024 'International Tables Vol C Tables 4.2.6.8 and 6.1.1.4'

loop_
_geom_angle_atom_site_label_1
_geom_angle_atom_site_label_2
_geom_angle_atom_site_label_3
_geom_angle
_geom_angle_site_symmetry_1
_geom_angle_site_symmetry_3
N2 C1 C2 123.6(4) . .
N2 C1 H1 118.2 . .
C2 C1 H1 118.2 . .
C3 C2 C1 120.3(4) . .
C3 C2 H2 119.8 . .
C1 C2 H2 119.8 . .
C2 C3 C4 116.4(3) . .
C2 C3 C6 122.3(3) . .
C4 C3 C6 121.3(3) . .
C5 C4 C3 119.8(4) . .
C5 C4 H4 120.1 . .
C3 C4 H4 120.1 . .
N2 C5 C4 124.1(4) . .
N2 C5 H5 118.0 . .
C4 C5 H5 118.0 . .
C11 C6 C7 118.1(3) . .
C11 C6 C3 121.4(4) . .
C7 C6 C3 120.5(3) . .
C8 C7 C6 121.2(4) . .
C8 C7 H7 119.4 . .
C6 C7 H7 119.4 . .
C7 C8 C9 120.3(4) . .
C7 C8 H8 119.9 . .
C9 C8 H8 119.9 . .
C10 C9 C8 118.9(3) . .
C10 C9 N1 122.2(3) . .
C8 C9 N1 118.9(3) . .
C11 C10 C9 120.3(4) . .
C11 C10 H10 119.8 . .
C9 C10 H10 119.8 . .
C10 C11 C6 121.2(4) . .
C10 C11 H11 119.4 . .
C6 C11 H11 119.4 . .
C13 C12 C17 119.6(4) . .
C13 C12 N1 120.4(4) . .
C17 C12 N1 119.9(4) . .
C12 C13 C14 120.0(4) . .
C12 C13 H13 120.0 . .
C14 C13 H13 120.0 . .
C13 C14 C15 121.4(4) . .
C13 C14 H14 119.3 . .
C15 C14 H14 119.3 . .
C16 C15 C14 117.5(4) . .
C16 C15 C18 122.2(4) . .
C14 C15 C18 120.3(4) . .
C15 C16 C17 122.1(4) . .
C15 C16 H16 118.9 . .
C17 C16 H16 118.9 . .
C12 C17 C16 119.3(4) . .
C12 C17 H17 120.4 . .
C16 C17 H17 120.4 . .
C22 C18 C19 117.2(4) . .
C22 C18 C15 121.9(4) . .
C19 C18 C15 120.9(4) . .
C20 C19 C18 119.9(4) . .
C20 C19 H19 120.0 . .
C18 C19 H19 120.0 . .
N3 C20 C19 123.2(4) . .
N3 C20 H20 118.4 . .
C19 C20 H20 118.4 . .
N3 C21 C22 123.2(4) . .
N3 C21 H21 118.4 . .
C22 C21 H21 118.4 . .
C18 C22 C21 119.5(4) . .
C18 C22 H22 120.2 . .
C21 C22 H22 120.2 . .
C28 C23 C24 117.4(3) . .
C28 C23 N1 122.2(3) . .
C24 C23 N1 120.4(4) . .
C23 C24 C25 121.0(4) . .
C23 C24 H24 119.5 . .
C25 C24 H24 119.5 . .
C26 C25 C24 122.3(4) . .
C26 C25 H25 118.8 . .
C24 C25 H25 118.8 . .
C25 C26 C27 115.4(3) . .
C25 C26 C26 122.2(4) . 3_757
C27 C26 C26 122.4(4) . 3_757
C28 C27 C26 122.2(4) . .
C28 C27 H27 118.9 . .
C26 C27 H27 118.9 . .
C23 C28 C27 121.5(3) . .
C23 C28 H28 119.3 . .
C27 C28 H28 119.3 . .
O1 C29 O2 121.5(4) . .
O1 C29 C30 120.0(4) . .
O2 C29 C30 118.5(4) . .
O1 C29 Cd1 63.7(2) . .
O2 C29 Cd1 58.0(2) . .
C30 C29 Cd1 174.6(3) . .
C31 C30 C35 117.0(4) . .
C31 C30 C29 121.7(4) . .
C35 C30 C29 121.3(4) . .
C32 C31 C30 121.5(4) . .
C32 C31 H31 119.3 . .
C30 C31 H31 119.3 . .
C31 C32 C33 121.4(4) . .
C31 C32 H32 119.3 . .
C33 C32 H32 119.3 . .
C32 C33 C34 117.9(4) . .
C32 C33 C36 121.7(4) . .
C34 C33 C36 120.4(4) . .
C35 C34 C33 120.0(4) . .
C35 C34 H34 120.0 . .
C33 C34 H34 120.0 . .
C34 C35 C30 122.1(4) . .
C34 C35 H35 119.0 . .
C30 C35 H35 119.0 . .
C37 C36 C41 117.7(4) . .
C37 C36 C33 122.8(3) . .
C41 C36 C33 119.5(4) . .
C38 C37 C36 120.8(4) . .
C38 C37 H37 119.6 . .
C36 C37 H37 119.6 . .
C37 C38 C39 120.4(4) . .
C37 C38 H38 119.8 . .
C39 C38 H38 119.8 . .
C40 C39 C38 120.8(4) . .
C40 C39 H39 119.6 . .
C38 C39 H39 119.6 . .
C39 C40 C41 117.7(4) . .
C39 C40 C42 121.2(4) . .
C41 C40 C42 121.2(4) . .
C40 C41 C36 122.5(4) . .
C40 C41 H41 118.8 . .
C36 C41 H41 118.8 . .
C43 C42 C47 117.7(4) . .
C43 C42 C40 121.5(4) . .
C47 C42 C40 120.8(4) . .
C42 C43 C44 121.9(4) . .
C42 C43 H43 119.1 . .
C44 C43 H43 119.1 . .
C45 C44 C43 120.7(4) . .
C45 C44 H44 119.7 . .
C43 C44 H44 119.7 . .
C46 C45 C44 118.0(4) . .
C46 C45 C48 121.2(4) . .
C44 C45 C48 120.7(4) . .
C45 C46 C47 121.0(4) . .
C45 C46 H46 119.5 . .
C47 C46 H46 119.5 . .
C42 C47 C46 120.7(4) . .
C42 C47 H47 119.6 . .
C46 C47 H47 119.6 . .
O4 C48 O3 122.4(4) . .
O4 C48 C45 117.8(4) . .
O3 C48 C45 119.7(4) . .
O4 C48 Cd1 59.3(2) . 2_655
O3 C48 Cd1 63.4(2) . 2_655
C45 C48 Cd1 171.2(3) . 2_655
N4 C49 H49A 109.7 . .
N4 C49 H49B 112.5 . .
H49A C49 H49B 109.5 . .
N4 C49 H49C 106.2 . .
H49A C49 H49C 109.5 . .
H49B C49 H49C 109.5 . .
N4 C50 H50A 111.5 . .
N4 C50 H50B 103.9 . .
H50A C50 H50B 109.4 . .
N4 C50 H50C 112.8 . .
H50A C50 H50C 109.5 . .
H50B C50 H50C 109.5 . .
O5 C51 N4 106.1(17) . .
O5 C51 C52 133(2) . .
N4 C51 C52 120(2) . .
N2 Cd1 O4 145.83(13) . 2_645
N2 Cd1 O2 95.44(12) . .
O4 Cd1 O2 105.58(13) 2_645 .
N2 Cd1 N3 88.08(11) . 2_556
O4 Cd1 N3 93.13(11) 2_645 2_556
O2 Cd1 N3 138.84(12) . 2_556
N2 Cd1 O3 95.19(11) . 2_645
O4 Cd1 O3 55.33(10) 2_645 2_645
O2 Cd1 O3 99.81(11) . 2_645
N3 Cd1 O3 120.76(12) 2_556 2_645
N2 Cd1 O1 113.94(11) . .
O4 Cd1 O1 100.21(11) 2_645 .
O2 Cd1 O1 54.17(10) . .
N3 Cd1 O1 86.98(11) 2_556 .
O3 Cd1 O1 141.03(10) 2_645 .
N2 Cd1 C48 121.85(14) . 2_645
O4 Cd1 C48 27.65(11) 2_645 2_645
O2 Cd1 C48 102.75(12) . 2_645
N3 Cd1 C48 109.97(12) 2_556 2_645
O3 Cd1 C48 27.77(11) 2_645 2_645
O1 Cd1 C48 121.53(12) . 2_645
N2 Cd1 C29 107.52(11) . .
O4 Cd1 C29 103.23(12) 2_645 .
O2 Cd1 C29 27.08(10) . .
N3 Cd1 C29 113.53(13) 2_556 .
O3 Cd1 C29 121.34(11) 2_645 .
O1 Cd1 C29 27.14(9) . .
C48 Cd1 C29 113.48(12) 2_645 .
C23 N1 C9 122.6(3) . .
C23 N1 C12 119.1(3) . .
C9 N1 C12 117.2(3) . .
C1 N2 C5 115.7(3) . .
C1 N2 Cd1 123.6(2) . .
C5 N2 Cd1 120.6(3) . .
C20 N3 C21 117.0(3) . .
C20 N3 Cd1 119.9(3) . 2_546
C21 N3 Cd1 123.1(3) . 2_546
C51 N4 C49 124.9(14) . .
C51 N4 C50 123(2) . .
C49 N4 C50 112.4(17) . .
C29 O1 Cd1 89.2(2) . .
C29 O2 Cd1 94.9(3) . .
C48 O3 Cd1 88.8(3) . 2_655
C48 O4 Cd1 93.1(3) . 2_655
C51 C52 H52D 109.5 . .
C51 C52 H52E 109.5 . .
H52D C52 H52E 109.5 . .
C51 C52 H52F 109.5 . .
H52D C52 H52F 109.5 . .
H52E C52 H52F 109.5 . .

loop_
_geom_bond_atom_site_label_1
_geom_bond_atom_site_label_2
_geom_bond_distance
_geom_bond_site_symmetry_2
C1 N2 1.322(5) .
C1 C2 1.380(5) .
C1 H1 0.9300 .
C2 C3 1.372(5) .
C2 H2 0.9300 .
C3 C4 1.389(5) .
C3 C6 1.489(5) .
C4 C5 1.356(5) .
C4 H4 0.9300 .
C5 N2 1.352(5) .
C5 H5 0.9300 .
C6 C11 1.381(5) .
C6 C7 1.384(5) .
C7 C8 1.375(5) .
C7 H7 0.9300 .
C8 C9 1.385(5) .
C8 H8 0.9300 .
C9 C10 1.380(5) .
C9 N1 1.422(4) .
C10 C11 1.379(5) .
C10 H10 0.9300 .
C11 H11 0.9300 .
C12 C13 1.373(5) .
C12 C17 1.378(5) .
C12 N1 1.428(4) .
C13 C14 1.379(5) .
C13 H13 0.9300 .
C14 C15 1.386(5) .
C14 H14 0.9300 .
C15 C16 1.366(5) .
C15 C18 1.483(5) .
C16 C17 1.386(5) .
C16 H16 0.9300 .
C17 H17 0.9300 .
C18 C22 1.374(5) .
C18 C19 1.387(5) .
C19 C20 1.372(5) .
C19 H19 0.9300 .
C20 N3 1.328(5) .
C20 H20 0.9300 .
C21 N3 1.341(5) .
C21 C22 1.381(5) .
C21 H21 0.9300 .
C22 H22 0.9300 .
C23 C28 1.366(5) .
C23 C24 1.376(5) .
C23 N1 1.408(4) .
C24 C25 1.385(5) .
C24 H24 0.9300 .
C25 C26 1.382(5) .
C25 H25 0.9300 .
C26 C27 1.389(5) .
C26 C26 1.485(7) 3_757
C27 C28 1.379(5) .
C27 H27 0.9300 .
C28 H28 0.9300 .
C29 O1 1.237(4) .
C29 O2 1.239(4) .
C29 C30 1.485(5) .
C29 Cd1 2.711(4) .
C30 C31 1.381(5) .
C30 C35 1.403(5) .
C31 C32 1.380(5) .
C31 H31 0.9300 .
C32 C33 1.389(5) .
C32 H32 0.9300 .
C33 C34 1.403(5) .
C33 C36 1.476(5) .
C34 C35 1.376(5) .
C34 H34 0.9300 .
C35 H35 0.9300 .
C36 C37 1.384(5) .
C36 C41 1.395(5) .
C37 C38 1.371(6) .
C37 H37 0.9300 .
C38 C39 1.385(6) .
C38 H38 0.9300 .
C39 C40 1.380(5) .
C39 H39 0.9300 .
C40 C41 1.392(5) .
C40 C42 1.485(5) .
C41 H41 0.9300 .
C42 C43 1.362(5) .
C42 C47 1.384(5) .
C43 C44 1.385(5) .
C43 H43 0.9300 .
C44 C45 1.379(5) .
C44 H44 0.9300 .
C45 C46 1.374(5) .
C45 C48 1.503(5) .
C46 C47 1.393(5) .
C46 H46 0.9300 .
C47 H47 0.9300 .
C48 O4 1.235(5) .
C48 O3 1.239(5) .
C48 Cd1 2.658(4) 2_655
C49 N4 1.501(13) .
C49 H49A 0.9601 .
C49 H49B 0.9599 .
C49 H49C 0.9599 .
C50 N4 1.508(14) .
C50 H50A 0.9600 .
C50 H50B 0.9600 .
C50 H50C 0.9599 .
C51 O5 1.13(3) .
C51 N4 1.276(13) .
C51 C52 1.41(2) .
Cd1 N2 2.273(3) .
Cd1 O4 2.288(3) 2_645
Cd1 O2 2.308(3) .
Cd1 N3 2.311(3) 2_556
Cd1 O3 2.377(3) 2_645
Cd1 O1 2.430(3) .
Cd1 C48 2.658(4) 2_645
N3 Cd1 2.311(3) 2_546
O3 Cd1 2.377(3) 2_655
O4 Cd1 2.288(3) 2_655
C52 H52D 0.9600 .
C52 H52E 0.9600 .
C52 H52F 0.9600 .
